data_4508872
loop_
_publ_author_name
'Curtis, Elizabeth'
'Nassimbeni, Luigi R.'
'Su, Hong'
'Taljaard, Jana H.'

_publ_section_title
;
 Xanthenol Clathrates:&#x2009; Structures and Solid&#x2212;Solid Reactions
;
_journal_issue 12
_journal_name_full 'Crystal Growth &amp; Design'
_journal_page_first 2716
_journal_paper_doi 10.1021/cg060384q
_journal_volume 6
_journal_year 2006
_chemical_formula_moiety 'C20 H16 O3, C7 H5'
_chemical_formula_sum 'C27 H21 O3'
_chemical_formula_weight 393.44
_chemical_melting_point ?
_chemical_name_systematic
; 
 9-(4-methoxyphenyl)-9H-xanthen-9-ol anthracene clathrate  
;
_space_group_IT_number 2
_symmetry_cell_setting triclinic
_symmetry_space_group_name_Hall '-P 1'
_symmetry_space_group_name_H-M 'P -1'
_atom_sites_solution_hydrogens geom
_atom_sites_solution_primary direct
_atom_sites_solution_secondary difmap
_audit_creation_method SHELXL-97
_cell_angle_alpha 91.857(2)
_cell_angle_beta 92.303(2)
_cell_angle_gamma 108.1330(10)
_cell_formula_units_Z 2
_cell_length_a 8.3447(2)
_cell_length_b 9.2247(3)
_cell_length_c 13.3533(4)
_cell_measurement_temperature 113(2)
_cell_volume 974.97(5)
_computing_cell_refinement 'DENZO-SMN (Otwinowski & Minor, 1997)'
_computing_data_collection 'COLLECT program (Nonius, 2000)'
_computing_data_reduction 'DENZO-SMN (Otwinowski & Minor, 1997)'
_computing_molecular_graphics 'X-Seed (Barbour, 2001)'
_computing_publication_material 'SHELXL-97 (Sheldrick, 1997)'
_computing_structure_refinement 'SHELXL-97 (Sheldrick, 1997)'
_computing_structure_solution 'SHELXS-97 (Sheldrick, 1997)'
_diffrn_ambient_temperature 113(2)
_diffrn_measured_fraction_theta_full 0.990
_diffrn_measured_fraction_theta_max 0.990
_diffrn_measurement_device_type 'Nonius Kappa CCD diffractometer'
_diffrn_measurement_method '1.2\% \f scans and \w scans'
_diffrn_radiation_monochromator graphite
_diffrn_radiation_source 'fine-focus sealed tube'
_diffrn_radiation_type MoK\a
_diffrn_radiation_wavelength 0.71073
_diffrn_reflns_av_R_equivalents 0.0000
_diffrn_reflns_av_sigmaI/netI 0.0546
_diffrn_reflns_limit_h_max 10
_diffrn_reflns_limit_h_min 0
_diffrn_reflns_limit_k_max 11
_diffrn_reflns_limit_k_min -11
_diffrn_reflns_limit_l_max 17
_diffrn_reflns_limit_l_min -17
_diffrn_reflns_number 4446
_diffrn_reflns_theta_full 27.54
_diffrn_reflns_theta_max 27.54
_diffrn_reflns_theta_min 2.33
_exptl_absorpt_coefficient_mu 0.086
_exptl_absorpt_correction_T_max 0.9787
_exptl_absorpt_correction_T_min 0.9729
_exptl_absorpt_correction_type none
_exptl_absorpt_process_details none
_exptl_crystal_colour colourless
_exptl_crystal_density_diffrn 1.340
_exptl_crystal_density_meas ?
_exptl_crystal_density_method 'not measured'
_exptl_crystal_description needle
_exptl_crystal_F_000 414
_exptl_crystal_size_max 0.32
_exptl_crystal_size_mid 0.26
_exptl_crystal_size_min 0.25
_refine_diff_density_max 0.202
_refine_diff_density_min -0.204
_refine_diff_density_rms 0.045
_refine_ls_extinction_coef 0.018(3)
_refine_ls_extinction_expression Fc^*^=kFc[1+0.001xFc^2^\l^3^/sin(2\q)]^-1/4^
_refine_ls_extinction_method SHELXL
_refine_ls_goodness_of_fit_ref 1.023
_refine_ls_hydrogen_treatment mixed
_refine_ls_matrix_type full
_refine_ls_number_parameters 277
_refine_ls_number_reflns 4446
_refine_ls_number_restraints 1
_refine_ls_restrained_S_all 1.023
_refine_ls_R_factor_all 0.0821
_refine_ls_R_factor_gt 0.0451
_refine_ls_shift/su_max 0.000
_refine_ls_shift/su_mean 0.000
_refine_ls_structure_factor_coef Fsqd
_refine_ls_weighting_details 'calc w=1/[\s^2^(Fo^2^)+(0.0571P)^2^+0.0686P] where P=(Fo^2^+2Fc^2^)/3'
_refine_ls_weighting_scheme calc
_refine_ls_wR_factor_gt 0.1018
_refine_ls_wR_factor_ref 0.1154
_reflns_number_gt 2974
_reflns_number_total 4446
_reflns_threshold_expression >2sigma(I)
_cod_data_source_file cg060384qsup3.cif
_cod_data_source_block HANT
_cod_depositor_comments
;
The following automatic conversions were performed:

'_chemical_melting_point' value 'not measured' was changed to '?' -
the value is undefined or not given.

Automatic conversion script
Id: cif_fix_values 1891 2012-01-12 08:04:46Z andrius 

The following automatic conversions were performed:

'_exptl_crystal_density_meas' value 'not measured' was changed to '?'
- the value is perceived as not measured.

Automatic conversion script
Id: cif_fix_values 3008 2015-01-20 13:52:24Z robertas 
;
_cod_original_sg_symbol_H-M P-1
_cod_database_code 4508872

loop_
_symmetry_equiv_pos_as_xyz
'x, y, z'
'-x, -y, -z'

loop_
_atom_site_label
_atom_site_type_symbol
_atom_site_fract_x
_atom_site_fract_y
_atom_site_fract_z
_atom_site_U_iso_or_equiv
_atom_site_adp_type
_atom_site_occupancy
_atom_site_symmetry_multiplicity
_atom_site_calc_flag
_atom_site_refinement_flags
O1 O 0.77679(12) 0.27034(11) 0.03239(7) 0.0239(3) Uani 1 1 d D
O2 O 0.40596(12) -0.02295(11) 0.10318(8) 0.0270(3) Uani 1 1 d .
O3 O 1.08538(13) 0.75305(12) 0.38613(8) 0.0315(3) Uani 1 1 d .
C1 C 0.38389(18) 0.11898(16) 0.09213(10) 0.0232(3) Uani 1 1 d .
C2 C 0.22031(18) 0.11538(18) 0.06463(11) 0.0273(4) Uani 1 1 d .
H2 H 0.1334 0.0206 0.0528 0.033 Uiso 1 1 calc R
C3 C 0.18584(19) 0.25109(18) 0.05476(11) 0.0293(4) Uani 1 1 d .
H3 H 0.0748 0.2504 0.0353 0.035 Uiso 1 1 calc R
C4 C 0.31365(19) 0.38906(18) 0.07335(11) 0.0279(4) Uani 1 1 d .
H4 H 0.2896 0.4826 0.0676 0.033 Uiso 1 1 calc R
C5 C 0.47570(19) 0.39016(17) 0.10025(11) 0.0250(3) Uani 1 1 d .
H5 H 0.5619 0.4851 0.1131 0.030 Uiso 1 1 calc R
C6 C 0.51553(17) 0.25456(16) 0.10903(10) 0.0215(3) Uani 1 1 d .
C7 C 0.69643(17) 0.25324(16) 0.12766(10) 0.0213(3) Uani 1 1 d .
C8 C 0.69391(17) 0.10063(16) 0.16907(10) 0.0223(3) Uani 1 1 d .
C9 C 0.83433(19) 0.08084(17) 0.22024(11) 0.0276(4) Uani 1 1 d .
H9 H 0.9319 0.1667 0.2342 0.033 Uiso 1 1 calc R
C10 C 0.8348(2) -0.06075(18) 0.25105(12) 0.0325(4) Uani 1 1 d .
H10 H 0.9323 -0.0714 0.2852 0.039 Uiso 1 1 calc R
C11 C 0.6923(2) -0.18764(18) 0.23195(12) 0.0319(4) Uani 1 1 d .
H11 H 0.6924 -0.2851 0.2528 0.038 Uiso 1 1 calc R
C12 C 0.55154(19) -0.17107(17) 0.18266(11) 0.0283(4) Uani 1 1 d .
H12 H 0.4537 -0.2570 0.1695 0.034 Uiso 1 1 calc R
C13 C 0.55344(17) -0.02832(17) 0.15240(10) 0.0231(3) Uani 1 1 d .
C14 C 0.80110(17) 0.38766(16) 0.19627(10) 0.0213(3) Uani 1 1 d .
C15 C 0.75746(18) 0.39760(16) 0.29495(11) 0.0254(3) Uani 1 1 d .
H15 H 0.6632 0.3207 0.3180 0.030 Uiso 1 1 calc R
C16 C 0.84853(19) 0.51751(17) 0.36084(11) 0.0263(3) Uani 1 1 d .
H16 H 0.8165 0.5228 0.4280 0.032 Uiso 1 1 calc R
C17 C 0.98683(18) 0.62941(16) 0.32728(11) 0.0246(3) Uani 1 1 d .
C18 C 1.03143(18) 0.62140(17) 0.22897(11) 0.0264(3) Uani 1 1 d .
H18 H 1.1257 0.6983 0.2060 0.032 Uiso 1 1 calc R
C19 C 0.93936(18) 0.50198(17) 0.16402(11) 0.0248(3) Uani 1 1 d .
H19 H 0.9708 0.4979 0.0966 0.030 Uiso 1 1 calc R
C20 C 1.0274(2) 0.77546(19) 0.48328(12) 0.0361(4) Uani 1 1 d .
H20A H 1.0235 0.6876 0.5235 0.054 Uiso 1 1 calc R
H20B H 0.9142 0.7857 0.4759 0.054 Uiso 1 1 calc R
H20C H 1.1049 0.8684 0.5168 0.054 Uiso 1 1 calc R
C1G C 0.5263(2) 0.65932(19) 0.50785(12) 0.0328(4) Uani 1 1 d .
C2G C 0.5558(2) 0.8187(2) 0.52129(14) 0.0427(5) Uani 1 1 d .
H2G H 0.5077 0.8697 0.4737 0.051 Uiso 1 1 calc R
C3G C 0.6522(2) 0.8998(2) 0.60152(15) 0.0482(5) Uani 1 1 d .
H3G H 0.6681 1.0061 0.6101 0.058 Uiso 1 1 calc R
C4G C 0.7272(2) 0.8286(2) 0.67082(14) 0.0449(5) Uani 1 1 d .
H4G H 0.7950 0.8876 0.7257 0.054 Uiso 1 1 calc R
H1 H 0.7153(19) 0.1862(13) -0.0125(10) 0.044(5) Uiso 1 1 d D
C5G C 0.7063(2) 0.6781(2) 0.66211(12) 0.0376(4) Uani 1 1 d .
H5G H 0.7605 0.6329 0.7102 0.045 Uiso 1 1 calc R
C6G C 0.6036(2) 0.58577(19) 0.58143(11) 0.0317(4) Uani 1 1 d .
C7G C 0.5753(2) 0.42900(19) 0.57150(12) 0.0342(4) Uani 1 1 d .
H7G H 0.6262 0.3812 0.6197 0.041 Uiso 1 1 calc R

loop_
_atom_site_aniso_label
_atom_site_aniso_U_11
_atom_site_aniso_U_22
_atom_site_aniso_U_33
_atom_site_aniso_U_23
_atom_site_aniso_U_13
_atom_site_aniso_U_12
O1 0.0192(5) 0.0259(6) 0.0254(5) -0.0014(4) 0.0022(4) 0.0055(4)
O2 0.0187(5) 0.0229(6) 0.0391(6) -0.0009(4) -0.0053(4) 0.0073(4)
O3 0.0284(6) 0.0293(6) 0.0324(6) -0.0066(5) -0.0007(5) 0.0039(5)
C1 0.0215(8) 0.0237(8) 0.0258(8) 0.0007(6) 0.0006(6) 0.0093(6)
C2 0.0179(8) 0.0298(9) 0.0324(8) -0.0014(6) -0.0022(6) 0.0058(7)
C3 0.0205(8) 0.0374(9) 0.0330(9) 0.0020(7) -0.0013(6) 0.0139(7)
C4 0.0251(8) 0.0280(9) 0.0346(9) 0.0037(7) 0.0022(6) 0.0138(7)
C5 0.0232(8) 0.0244(8) 0.0273(8) 0.0017(6) 0.0022(6) 0.0073(6)
C6 0.0191(8) 0.0240(8) 0.0223(7) 0.0006(6) 0.0011(6) 0.0080(6)
C7 0.0183(7) 0.0228(8) 0.0243(7) 0.0005(6) 0.0028(6) 0.0083(6)
C8 0.0185(8) 0.0241(8) 0.0250(8) -0.0007(6) 0.0017(6) 0.0079(6)
C9 0.0205(8) 0.0259(8) 0.0352(9) 0.0004(6) -0.0024(6) 0.0059(6)
C10 0.0254(9) 0.0307(9) 0.0428(9) 0.0051(7) -0.0059(7) 0.0112(7)
C11 0.0307(9) 0.0244(9) 0.0417(9) 0.0075(7) -0.0019(7) 0.0104(7)
C12 0.0221(8) 0.0232(8) 0.0375(9) 0.0025(6) 0.0005(6) 0.0040(6)
C13 0.0175(7) 0.0262(8) 0.0270(8) 0.0001(6) -0.0014(6) 0.0091(6)
C14 0.0168(7) 0.0207(8) 0.0275(8) 0.0012(6) -0.0005(6) 0.0080(6)
C15 0.0222(8) 0.0225(8) 0.0311(8) 0.0032(6) 0.0024(6) 0.0061(6)
C16 0.0264(8) 0.0267(8) 0.0273(8) 0.0019(6) 0.0026(6) 0.0102(7)
C17 0.0203(8) 0.0213(8) 0.0321(8) -0.0027(6) -0.0050(6) 0.0074(6)
C18 0.0191(8) 0.0229(8) 0.0356(9) 0.0012(6) 0.0038(6) 0.0039(6)
C19 0.0203(8) 0.0264(8) 0.0289(8) 0.0010(6) 0.0018(6) 0.0089(6)
C20 0.0409(10) 0.0317(9) 0.0310(9) -0.0049(7) -0.0015(7) 0.0056(8)
C1G 0.0247(9) 0.0363(10) 0.0337(9) 0.0018(7) 0.0054(7) 0.0037(7)
C2G 0.0383(10) 0.0355(10) 0.0536(11) 0.0084(8) 0.0089(8) 0.0092(8)
C3G 0.0384(11) 0.0326(10) 0.0658(13) -0.0076(9) 0.0141(9) -0.0004(8)
C4G 0.0319(10) 0.0496(12) 0.0437(11) -0.0092(9) 0.0067(8) -0.0002(9)
C5G 0.0270(9) 0.0500(12) 0.0287(9) -0.0001(8) 0.0035(7) 0.0018(8)
C6G 0.0248(9) 0.0370(10) 0.0295(8) 0.0013(7) 0.0068(6) 0.0033(7)
C7G 0.0286(9) 0.0400(10) 0.0322(9) 0.0071(7) 0.0031(7) 0.0074(8)

loop_
_atom_type_symbol
_atom_type_description
_atom_type_scat_dispersion_real
_atom_type_scat_dispersion_imag
_atom_type_scat_source
C C 0.0033 0.0016 'International Tables Vol C Tables 4.2.6.8 and 6.1.1.4'
H H 0.0000 0.0000 'International Tables Vol C Tables 4.2.6.8 and 6.1.1.4'
O O 0.0106 0.0060 'International Tables Vol C Tables 4.2.6.8 and 6.1.1.4'

loop_
_geom_angle_atom_site_label_1
_geom_angle_atom_site_label_2
_geom_angle_atom_site_label_3
_geom_angle
_geom_angle_site_symmetry_1
_geom_angle_site_symmetry_3
C7 O1 H1 108.5(11) . .
C13 O2 C1 118.14(11) . .
C17 O3 C20 116.94(12) . .
C6 C1 C2 122.53(14) . .
C6 C1 O2 122.28(13) . .
C2 C1 O2 115.18(12) . .
C3 C2 C1 119.12(14) . .
C3 C2 H2 120.4 . .
C1 C2 H2 120.4 . .
C2 C3 C4 119.94(14) . .
C2 C3 H3 120.0 . .
C4 C3 H3 120.0 . .
C5 C4 C3 120.04(14) . .
C5 C4 H4 120.0 . .
C3 C4 H4 120.0 . .
C4 C5 C6 121.44(13) . .
C4 C5 H5 119.3 . .
C6 C5 H5 119.3 . .
C1 C6 C5 116.90(13) . .
C1 C6 C7 120.72(13) . .
C5 C6 C7 122.19(12) . .
O1 C7 C8 109.04(11) . .
O1 C7 C6 108.19(11) . .
C8 C7 C6 109.18(11) . .
O1 C7 C14 106.23(11) . .
C8 C7 C14 111.87(12) . .
C6 C7 C14 112.19(11) . .
C13 C8 C9 116.74(13) . .
C13 C8 C7 121.03(12) . .
C9 C8 C7 122.13(13) . .
C10 C9 C8 121.62(14) . .
C10 C9 H9 119.2 . .
C8 C9 H9 119.2 . .
C9 C10 C11 119.97(14) . .
C9 C10 H10 120.0 . .
C11 C10 H10 120.0 . .
C12 C11 C10 119.62(14) . .
C12 C11 H11 120.2 . .
C10 C11 H11 120.2 . .
C11 C12 C13 119.57(14) . .
C11 C12 H12 120.2 . .
C13 C12 H12 120.2 . .
C12 C13 O2 115.41(12) . .
C12 C13 C8 122.46(13) . .
O2 C13 C8 122.13(13) . .
C15 C14 C19 118.24(13) . .
C15 C14 C7 119.08(13) . .
C19 C14 C7 122.68(13) . .
C14 C15 C16 121.54(14) . .
C14 C15 H15 119.2 . .
C16 C15 H15 119.2 . .
C17 C16 C15 119.21(14) . .
C17 C16 H16 120.4 . .
C15 C16 H16 120.4 . .
O3 C17 C18 116.14(13) . .
O3 C17 C16 123.95(13) . .
C18 C17 C16 119.91(13) . .
C19 C18 C17 120.33(14) . .
C19 C18 H18 119.8 . .
C17 C18 H18 119.8 . .
C18 C19 C14 120.77(14) . .
C18 C19 H19 119.6 . .
C14 C19 H19 119.6 . .
O3 C20 H20A 109.5 . .
O3 C20 H20B 109.5 . .
H20A C20 H20B 109.5 . .
O3 C20 H20C 109.5 . .
H20A C20 H20C 109.5 . .
H20B C20 H20C 109.5 . .
C7G C1G C2G 122.90(16) 2_666 .
C7G C1G C6G 119.17(15) 2_666 .
C2G C1G C6G 117.92(15) . .
C3G C2G C1G 120.93(18) . .
C3G C2G H2G 119.5 . .
C1G C2G H2G 119.5 . .
C2G C3G C4G 120.64(18) . .
C2G C3G H3G 119.7 . .
C4G C3G H3G 119.7 . .
C5G C4G C3G 121.61(17) . .
C5G C4G H4G 119.2 . .
C3G C4G H4G 119.2 . .
C4G C5G C6G 120.66(17) . .
C4G C5G H5G 119.7 . .
C6G C5G H5G 119.7 . .
C7G C6G C5G 122.27(16) . .
C7G C6G C1G 119.51(14) . .
C5G C6G C1G 118.22(15) . .
C6G C7G C1G 121.32(15) . 2_666
C6G C7G H7G 119.3 . .
C1G C7G H7G 119.3 2_666 .

loop_
_geom_bond_atom_site_label_1
_geom_bond_atom_site_label_2
_geom_bond_distance
_geom_bond_site_symmetry_2
O1 C7 1.4522(16) .
O1 H1 0.9599(10) .
O2 C13 1.3871(16) .
O2 C1 1.3893(17) .
O3 C17 1.3786(17) .
O3 C20 1.4336(19) .
C1 C6 1.389(2) .
C1 C2 1.389(2) .
C2 C3 1.378(2) .
C2 H2 0.9500 .
C3 C4 1.390(2) .
C3 H3 0.9500 .
C4 C5 1.382(2) .
C4 H4 0.9500 .
C5 C6 1.398(2) .
C5 H5 0.9500 .
C6 C7 1.5238(19) .
C7 C8 1.523(2) .
C7 C14 1.5257(19) .
C8 C13 1.390(2) .
C8 C9 1.396(2) .
C9 C10 1.383(2) .
C9 H9 0.9500 .
C10 C11 1.392(2) .
C10 H10 0.9500 .
C11 C12 1.376(2) .
C11 H11 0.9500 .
C12 C13 1.386(2) .
C12 H12 0.9500 .
C14 C15 1.389(2) .
C14 C19 1.393(2) .
C15 C16 1.391(2) .
C15 H15 0.9500 .
C16 C17 1.389(2) .
C16 H16 0.9500 .
C17 C18 1.385(2) .
C18 C19 1.383(2) .
C18 H18 0.9500 .
C19 H19 0.9500 .
C20 H20A 0.9800 .
C20 H20B 0.9800 .
C20 H20C 0.9800 .
C1G C7G 1.395(2) 2_666
C1G C2G 1.417(2) .
C1G C6G 1.451(2) .
C2G C3G 1.363(3) .
C2G H2G 0.9500 .
C3G C4G 1.389(3) .
C3G H3G 0.9500 .
C4G C5G 1.344(3) .
C4G H4G 0.9500 .
C5G C6G 1.426(2) .
C5G H5G 0.9500 .
C6G C7G 1.392(2) .
C7G C1G 1.395(2) 2_666
C7G H7G 0.9500 .

loop_
_geom_hbond_atom_site_label_D
_geom_hbond_atom_site_label_H
_geom_hbond_atom_site_label_A
_geom_hbond_distance_DH
_geom_hbond_distance_HA
_geom_hbond_distance_DA
_geom_hbond_angle_DHA
_geom_hbond_site_symmetry_A
O1 H1 O2 0.9599(10) 1.8960(17) 2.8557(13) 178.8(16) 2_655

loop_
_geom_torsion_atom_site_label_1
_geom_torsion_atom_site_label_2
_geom_torsion_atom_site_label_3
_geom_torsion_atom_site_label_4
_geom_torsion
_geom_torsion_site_symmetry_1
_geom_torsion_site_symmetry_4
C13 O2 C1 C6 13.75(19) . .
C13 O2 C1 C2 -165.23(12) . .
C6 C1 C2 C3 -0.8(2) . .
O2 C1 C2 C3 178.17(13) . .
C1 C2 C3 C4 -0.7(2) . .
C2 C3 C4 C5 1.0(2) . .
C3 C4 C5 C6 0.3(2) . .
C2 C1 C6 C5 2.0(2) . .
O2 C1 C6 C5 -176.93(12) . .
C2 C1 C6 C7 -173.17(13) . .
O2 C1 C6 C7 7.9(2) . .
C4 C5 C6 C1 -1.7(2) . .
C4 C5 C6 C7 173.37(13) . .
C1 C6 C7 O1 93.86(15) . .
C5 C6 C7 O1 -81.02(15) . .
C1 C6 C7 C8 -24.69(17) . .
C5 C6 C7 C8 160.43(12) . .
C1 C6 C7 C14 -149.28(13) . .
C5 C6 C7 C14 35.84(18) . .
O1 C7 C8 C13 -95.16(15) . .
C6 C7 C8 C13 22.86(18) . .
C14 C7 C8 C13 147.64(13) . .
O1 C7 C8 C9 81.12(16) . .
C6 C7 C8 C9 -160.86(13) . .
C14 C7 C8 C9 -36.08(18) . .
C13 C8 C9 C10 1.3(2) . .
C7 C8 C9 C10 -175.18(14) . .
C8 C9 C10 C11 -0.6(2) . .
C9 C10 C11 C12 -0.2(2) . .
C10 C11 C12 C13 0.2(2) . .
C11 C12 C13 O2 179.90(13) . .
C11 C12 C13 C8 0.6(2) . .
C1 O2 C13 C12 164.98(12) . .
C1 O2 C13 C8 -15.71(19) . .
C9 C8 C13 C12 -1.3(2) . .
C7 C8 C13 C12 175.19(13) . .
C9 C8 C13 O2 179.46(13) . .
C7 C8 C13 O2 -4.1(2) . .
O1 C7 C14 C15 -177.29(12) . .
C8 C7 C14 C15 -58.41(17) . .
C6 C7 C14 C15 64.68(17) . .
O1 C7 C14 C19 2.87(18) . .
C8 C7 C14 C19 121.74(14) . .
C6 C7 C14 C19 -115.16(15) . .
C19 C14 C15 C16 -0.2(2) . .
C7 C14 C15 C16 179.91(13) . .
C14 C15 C16 C17 -0.3(2) . .
C20 O3 C17 C18 171.27(13) . .
C20 O3 C17 C16 -8.0(2) . .
C15 C16 C17 O3 179.85(13) . .
C15 C16 C17 C18 0.6(2) . .
O3 C17 C18 C19 -179.60(13) . .
C16 C17 C18 C19 -0.3(2) . .
C17 C18 C19 C14 -0.3(2) . .
C15 C14 C19 C18 0.6(2) . .
C7 C14 C19 C18 -179.60(14) . .
C7G C1G C2G C3G 178.13(16) 2_666 .
C6G C1G C2G C3G -0.7(2) . .
C1G C2G C3G C4G 1.6(3) . .
C2G C3G C4G C5G -0.8(3) . .
C3G C4G C5G C6G -0.9(3) . .
C4G C5G C6G C7G -178.21(15) . .
C4G C5G C6G C1G 1.6(2) . .
C7G C1G C6G C7G 0.1(2) 2_666 .
C2G C1G C6G C7G 179.01(15) . .
C7G C1G C6G C5G -179.73(14) 2_666 .
C2G C1G C6G C5G -0.8(2) . .
C5G C6G C7G C1G 179.73(14) . 2_666
C1G C6G C7G C1G -0.1(3) . 2_666
